data_4328278
loop_
_publ_author_name
'Vivian C. Ezeh'
'Todd C. Harrop'

_publ_section_title
;
 A Sensitive and Selective Fluorescence Sensor for the Detection of
 Arsenic(III) in Organic Media
;
_journal_name_full 'Inorganic Chemistry'
_journal_page_first 1213
_journal_page_last 1215
_journal_paper_doi 10.1021/ic2023715
_journal_volume 51
_journal_year 2012
_chemical_formula_sum 'C21 H19 F3 N2 O2 S'
_chemical_formula_weight 420.44
_chemical_name_systematic
; 
 ? 
;
_space_group_IT_number 14
_symmetry_cell_setting monoclinic
_symmetry_space_group_name_Hall '-P 2yn'
_symmetry_space_group_name_H-M 'P 1 21/n 1'
_atom_sites_solution_hydrogens geom
_atom_sites_solution_primary direct
_atom_sites_solution_secondary difmap
_audit_creation_method SHELXL-97
_cell_angle_alpha 90.00
_cell_angle_beta 107.7740(10)
_cell_angle_gamma 90.00
_cell_formula_units_Z 4
_cell_length_a 9.0134(6)
_cell_length_b 18.0329(12)
_cell_length_c 12.8011(8)
_cell_measurement_reflns_used 4391
_cell_measurement_temperature 296(2)
_cell_measurement_theta_max 22.661
_cell_measurement_theta_min 2.259
_cell_volume 1981.3(2)
_computing_structure_refinement 'SHELXL-97 (Sheldrick, 2008)'
_computing_structure_solution 'SHELXS-97 (Sheldrick, 2008)'
_diffrn_ambient_temperature 296(2)
_diffrn_measured_fraction_theta_full 1.000
_diffrn_measured_fraction_theta_max 1.000
_diffrn_measurement_device_type 'BRUKER SMART APEX II'
_diffrn_measurement_method 'OMEGA SCAN'
_diffrn_radiation_monochromator graphite
_diffrn_radiation_source 'fine-focus sealed tube'
_diffrn_radiation_type MoK\a
_diffrn_radiation_wavelength 0.71073
_diffrn_reflns_av_R_equivalents 0.0444
_diffrn_reflns_av_sigmaI/netI 0.0321
_diffrn_reflns_limit_h_max 11
_diffrn_reflns_limit_h_min -11
_diffrn_reflns_limit_k_max 23
_diffrn_reflns_limit_k_min -23
_diffrn_reflns_limit_l_max 16
_diffrn_reflns_limit_l_min -16
_diffrn_reflns_number 26527
_diffrn_reflns_theta_full 27.88
_diffrn_reflns_theta_max 27.88
_diffrn_reflns_theta_min 2.26
_exptl_absorpt_coefficient_mu 0.211
_exptl_absorpt_correction_T_max 0.9711
_exptl_absorpt_correction_T_min 0.9453
_exptl_absorpt_correction_type multi-scan
_exptl_absorpt_process_details 'BRUKER SADABS'
_exptl_crystal_colour orange
_exptl_crystal_density_diffrn 1.409
_exptl_crystal_description plate
_exptl_crystal_F_000 872
_exptl_crystal_size_max 0.27
_exptl_crystal_size_mid 0.24
_exptl_crystal_size_min 0.14
_refine_diff_density_max 0.432
_refine_diff_density_min -0.269
_refine_diff_density_rms 0.047
_refine_ls_extinction_method none
_refine_ls_goodness_of_fit_ref 1.027
_refine_ls_hydrogen_treatment mixed
_refine_ls_matrix_type full
_refine_ls_number_parameters 331
_refine_ls_number_reflns 4726
_refine_ls_number_restraints 116
_refine_ls_restrained_S_all 1.060
_refine_ls_R_factor_all 0.0990
_refine_ls_R_factor_gt 0.0581
_refine_ls_shift/su_max 0.001
_refine_ls_shift/su_mean 0.000
_refine_ls_structure_factor_coef Fsqd
_refine_ls_weighting_details 'calc w=1/[\s^2^(Fo^2^)+(0.0770P)^2^+0.7417P] where P=(Fo^2^+2Fc^2^)/3'
_refine_ls_weighting_scheme calc
_refine_ls_wR_factor_gt 0.1464
_refine_ls_wR_factor_ref 0.1696
_reflns_number_gt 2937
_reflns_number_total 4726
_reflns_threshold_expression >2sigma(I)
_cod_data_source_file ic2023715_si_002.cif
_cod_data_source_block harrop56_0m
_cod_database_code 4328278

loop_
_symmetry_equiv_pos_as_xyz
'x, y, z'
'-x+1/2, y+1/2, -z+1/2'
'-x, -y, -z'
'x-1/2, -y-1/2, z-1/2'

loop_
_atom_site_label
_atom_site_type_symbol
_atom_site_fract_x
_atom_site_fract_y
_atom_site_fract_z
_atom_site_U_iso_or_equiv
_atom_site_adp_type
_atom_site_occupancy
_atom_site_symmetry_multiplicity
_atom_site_calc_flag
_atom_site_refinement_flags
_atom_site_disorder_assembly
_atom_site_disorder_group
S1 S 0.42747(9) 0.20507(4) 0.72082(6) 0.0630(2) Uani 1 1 d . B .
O1 O 0.3464(2) 0.34570(9) 0.43050(13) 0.0526(4) Uani 1 1 d . A .
O2 O 0.4499(2) 0.23599(11) 0.47925(16) 0.0623(5) Uani 1 1 d . B .
N1 N 0.6462(2) 0.30595(13) 0.81137(18) 0.0550(6) Uani 1 1 d D B .
H1A H 0.736(2) 0.2903(16) 0.851(2) 0.067(9) Uiso 1 1 d D . .
N2 N 0.0945(3) 0.57478(14) 0.3033(2) 0.0748(8) Uani 1 1 d D . .
C1 C 0.4426(6) 0.3915(3) 1.1085(3) 0.0953(12) Uani 1 1 d D . .
C2 C 0.4324(4) 0.34598(18) 1.0107(2) 0.0645(8) Uani 1 1 d . B .
C3 C 0.3052(4) 0.30130(19) 0.9695(3) 0.0682(8) Uani 1 1 d . . .
H3A H 0.2260 0.3012 1.0020 0.082 Uiso 1 1 calc R B .
C4 C 0.2937(3) 0.25640(18) 0.8802(3) 0.0674(8) Uani 1 1 d . B .
H4A H 0.2078 0.2257 0.8527 0.081 Uiso 1 1 calc R . .
C5 C 0.4129(3) 0.25772(15) 0.8316(2) 0.0548(7) Uani 1 1 d . . .
C6 C 0.5386(3) 0.30579(14) 0.8720(2) 0.0503(6) Uani 1 1 d . B .
C7 C 0.5491(3) 0.34972(16) 0.9621(2) 0.0603(7) Uani 1 1 d . . .
H7A H 0.6336 0.3813 0.9897 0.072 Uiso 1 1 calc R B .
C8 C 0.5796(3) 0.27120(15) 0.7063(2) 0.0546(6) Uani 1 1 d . . .
H8A H 0.6601 0.2448 0.6840 0.066 Uiso 1 1 calc R B .
C9 C 0.4979(3) 0.32691(14) 0.6197(2) 0.0467(6) Uani 1 1 d . B .
C10 C 0.4744(3) 0.39821(14) 0.6413(2) 0.0483(6) Uani 1 1 d . . .
H10A H 0.5203 0.4166 0.7116 0.058 Uiso 1 1 calc R B .
C11 C 0.4333(3) 0.29880(15) 0.5094(2) 0.0495(6) Uani 1 1 d . . .
C12 C 0.3813(3) 0.44596(13) 0.55925(19) 0.0460(6) Uani 1 1 d . A .
C13 C 0.3429(3) 0.51960(15) 0.5755(2) 0.0539(6) Uani 1 1 d . . .
H13A H 0.3844 0.5408 0.6445 0.065 Uiso 1 1 calc R B .
C14 C 0.2471(3) 0.56075(15) 0.4938(2) 0.0558(7) Uani 1 1 d . A .
H14A H 0.2225 0.6089 0.5087 0.067 Uiso 1 1 calc R . .
C15 C 0.1838(3) 0.53200(15) 0.3864(2) 0.0547(6) Uani 1 1 d . A .
C16 C 0.2211(3) 0.45811(15) 0.3692(2) 0.0567(7) Uani 1 1 d . . .
H16A H 0.1813 0.4367 0.3002 0.068 Uiso 1 1 calc R A .
C17 C 0.3157(3) 0.41790(14) 0.4539(2) 0.0469(6) Uani 1 1 d . A .
C18 C 0.051(2) 0.6513(7) 0.3196(17) 0.066(3) Uani 0.716(12) 1 d PDU A 1
H18A H 0.0201 0.6773 0.2499 0.079 Uiso 0.716(12) 1 calc PR A 1
H18B H 0.1399 0.6770 0.3685 0.079 Uiso 0.716(12) 1 calc PR A 1
C19 C -0.080(2) 0.6509(12) 0.3675(17) 0.084(4) Uani 0.716(12) 1 d PDU A 1
H19A H -0.1077 0.7010 0.3791 0.126 Uiso 0.716(12) 1 calc PR A 1
H19B H -0.0489 0.6250 0.4363 0.126 Uiso 0.716(12) 1 calc PR A 1
H19C H -0.1684 0.6264 0.3181 0.126 Uiso 0.716(12) 1 calc PR A 1
C20 C 0.0475(8) 0.5497(4) 0.1864(5) 0.085(2) Uani 0.716(12) 1 d PDU A 1
H20A H 0.1262 0.5170 0.1744 0.102 Uiso 0.716(12) 1 calc PR A 1
H20B H 0.0359 0.5920 0.1378 0.102 Uiso 0.716(12) 1 calc PR A 1
C21 C -0.1045(8) 0.5094(4) 0.1639(8) 0.124(3) Uani 0.716(12) 1 d PDU A 1
H21A H -0.1377 0.4925 0.0892 0.186 Uiso 0.716(12) 1 calc PR A 1
H21B H -0.1816 0.5422 0.1758 0.186 Uiso 0.716(12) 1 calc PR A 1
H21C H -0.0916 0.4676 0.2123 0.186 Uiso 0.716(12) 1 calc PR A 1
C18' C 0.040(5) 0.6464(16) 0.334(4) 0.060(7) Uani 0.284(12) 1 d PDU A 2
H18C H 0.0001 0.6738 0.2658 0.072 Uiso 0.284(12) 1 calc PR A 2
H18D H 0.1334 0.6724 0.3763 0.072 Uiso 0.284(12) 1 calc PR A 2
C19' C -0.077(6) 0.657(3) 0.395(4) 0.077(10) Uani 0.284(12) 1 d PDU A 2
H19D H -0.0955 0.7094 0.4002 0.116 Uiso 0.284(12) 1 calc PR A 2
H19E H -0.0368 0.6366 0.4670 0.116 Uiso 0.284(12) 1 calc PR A 2
H19F H -0.1724 0.6330 0.3560 0.116 Uiso 0.284(12) 1 calc PR A 2
C20' C -0.0275(19) 0.5338(8) 0.2162(10) 0.079(5) Uani 0.284(12) 1 d PDU A 2
H20C H -0.1274 0.5587 0.2000 0.095 Uiso 0.284(12) 1 calc PR A 2
H20D H -0.0387 0.4835 0.2397 0.095 Uiso 0.284(12) 1 calc PR A 2
C21' C 0.030(2) 0.5336(13) 0.1161(15) 0.137(9) Uani 0.284(12) 1 d PDU A 2
H21D H -0.0441 0.5082 0.0569 0.206 Uiso 0.284(12) 1 calc PR A 2
H21E H 0.1287 0.5088 0.1337 0.206 Uiso 0.284(12) 1 calc PR A 2
H21F H 0.0414 0.5837 0.0947 0.206 Uiso 0.284(12) 1 calc PR A 2
F1 F 0.547(3) 0.3652(11) 1.1952(8) 0.188(10) Uani 0.494(19) 1 d PDU B 1
F2 F 0.460(3) 0.4611(4) 1.0964(9) 0.133(5) Uani 0.494(19) 1 d PDU B 1
F3 F 0.3082(17) 0.3884(10) 1.1353(14) 0.155(6) Uani 0.494(19) 1 d PDU B 1
F1' F 0.434(2) 0.3545(6) 1.1946(7) 0.133(5) Uani 0.506(19) 1 d PDU B 2
F2' F 0.5773(16) 0.4305(12) 1.1457(12) 0.148(6) Uani 0.506(19) 1 d PDU B 2
F3' F 0.337(2) 0.4427(12) 1.0970(8) 0.179(8) Uani 0.506(19) 1 d PDU B 2

loop_
_atom_site_aniso_label
_atom_site_aniso_U_11
_atom_site_aniso_U_22
_atom_site_aniso_U_33
_atom_site_aniso_U_23
_atom_site_aniso_U_13
_atom_site_aniso_U_12
S1 0.0668(5) 0.0489(4) 0.0658(5) 0.0030(3) 0.0091(3) -0.0039(3)
O1 0.0564(10) 0.0495(10) 0.0441(9) -0.0057(8) 0.0038(8) 0.0065(8)
O2 0.0603(12) 0.0570(11) 0.0629(12) -0.0095(9) 0.0090(9) 0.0144(9)
N1 0.0397(11) 0.0698(15) 0.0493(12) 0.0091(11) 0.0045(10) -0.0015(10)
N2 0.0796(18) 0.0629(15) 0.0650(16) -0.0001(13) -0.0028(14) 0.0162(13)
C1 0.108(3) 0.113(4) 0.069(2) 0.003(2) 0.033(2) 0.019(3)
C2 0.0679(19) 0.075(2) 0.0512(16) 0.0099(14) 0.0197(14) 0.0096(16)
C3 0.0588(17) 0.092(2) 0.0563(17) 0.0184(17) 0.0211(14) 0.0048(16)
C4 0.0520(16) 0.080(2) 0.0662(19) 0.0208(16) 0.0117(14) -0.0126(14)
C5 0.0511(14) 0.0519(15) 0.0555(15) 0.0160(12) 0.0076(12) -0.0021(12)
C6 0.0445(13) 0.0548(15) 0.0457(13) 0.0106(12) 0.0051(11) -0.0003(11)
C7 0.0577(16) 0.0638(17) 0.0538(16) 0.0073(13) 0.0089(13) -0.0044(13)
C8 0.0465(14) 0.0613(16) 0.0535(15) 0.0048(12) 0.0115(12) 0.0079(12)
C9 0.0391(12) 0.0539(14) 0.0455(13) 0.0020(11) 0.0109(10) 0.0011(10)
C10 0.0454(13) 0.0577(15) 0.0401(13) -0.0018(11) 0.0107(10) -0.0059(11)
C11 0.0403(12) 0.0571(15) 0.0479(14) -0.0034(12) 0.0087(11) 0.0027(11)
C12 0.0461(13) 0.0489(13) 0.0415(13) -0.0008(11) 0.0113(11) -0.0030(10)
C13 0.0601(16) 0.0531(15) 0.0456(14) -0.0084(12) 0.0119(12) -0.0051(12)
C14 0.0594(16) 0.0481(14) 0.0583(16) -0.0038(12) 0.0158(13) 0.0040(12)
C15 0.0495(14) 0.0517(15) 0.0559(15) 0.0018(12) 0.0057(12) 0.0044(11)
C16 0.0571(15) 0.0587(16) 0.0457(14) -0.0053(12) 0.0027(12) 0.0035(13)
C17 0.0434(13) 0.0471(13) 0.0475(14) -0.0055(11) 0.0100(11) -0.0008(10)
C18 0.062(5) 0.063(6) 0.074(5) 0.015(4) 0.025(4) 0.007(4)
C19 0.066(6) 0.095(11) 0.095(9) 0.018(7) 0.030(5) 0.014(6)
C20 0.099(5) 0.074(4) 0.064(5) 0.014(3) 0.000(3) 0.005(3)
C21 0.111(5) 0.084(4) 0.132(7) 0.005(4) -0.032(5) -0.016(4)
C18' 0.052(13) 0.039(9) 0.077(16) 0.013(9) 0.004(11) 0.003(7)
C19' 0.051(10) 0.069(13) 0.11(2) -0.028(16) 0.025(13) -0.009(8)
C20' 0.080(12) 0.057(8) 0.072(9) -0.003(7) -0.018(8) 0.025(8)
C21' 0.158(18) 0.171(18) 0.055(9) -0.017(10) -0.008(9) 0.073(15)
F1 0.252(17) 0.208(16) 0.055(5) -0.031(6) -0.027(7) 0.134(14)
F2 0.227(15) 0.069(4) 0.123(7) -0.016(4) 0.083(10) -0.010(6)
F3 0.187(11) 0.166(10) 0.164(12) -0.047(8) 0.129(10) -0.016(9)
F1' 0.202(13) 0.146(7) 0.065(5) 0.007(4) 0.063(7) -0.008(9)
F2' 0.144(8) 0.202(13) 0.113(8) -0.093(8) 0.059(7) -0.052(9)
F3' 0.201(14) 0.203(15) 0.126(7) -0.036(9) 0.042(8) 0.102(12)

loop_
_atom_type_symbol
_atom_type_description
_atom_type_scat_dispersion_real
_atom_type_scat_dispersion_imag
_atom_type_scat_source
C C 0.0033 0.0016 'International Tables Vol C Tables 4.2.6.8 and 6.1.1.4'
H H 0.0000 0.0000 'International Tables Vol C Tables 4.2.6.8 and 6.1.1.4'
N N 0.0061 0.0033 'International Tables Vol C Tables 4.2.6.8 and 6.1.1.4'
O O 0.0106 0.0060 'International Tables Vol C Tables 4.2.6.8 and 6.1.1.4'
F F 0.0171 0.0103 'International Tables Vol C Tables 4.2.6.8 and 6.1.1.4'
S S 0.1246 0.1234 'International Tables Vol C Tables 4.2.6.8 and 6.1.1.4'

loop_
_geom_angle_atom_site_label_1
_geom_angle_atom_site_label_2
_geom_angle_atom_site_label_3
_geom_angle
C5 S1 C8 88.48(13)
C11 O1 C17 122.02(19)
H1A N1 C6 111(2)
H1A N1 C8 117(2)
C6 N1 C8 110.6(2)
C15 N2 C18' 117.0(18)
C15 N2 C18 122.8(8)
C18' N2 C18 10(3)
C15 N2 C20 122.0(3)
C18' N2 C20 121.0(19)
C18 N2 C20 114.9(8)
C15 N2 C20' 115.2(6)
C18' N2 C20' 113.7(17)
C18 N2 C20' 113.8(10)
C20 N2 C20' 35.7(6)
F2 C1 F1 112.1(10)
F2 C1 F1' 129.9(6)
F1 C1 F1' 46.8(8)
F2 C1 F3' 53.4(7)
F1 C1 F3' 131.8(6)
F1' C1 F3' 102.9(8)
F2 C1 F2' 53.6(6)
F1 C1 F2' 63.4(8)
F1' C1 F2' 104.3(7)
F3' C1 F2' 102.6(9)
F2 C1 F3 102.8(7)
F1 C1 F3 103.8(9)
F1' C1 F3 58.5(6)
F3' C1 F3 51.6(8)
F2' C1 F3 134.7(6)
F2 C1 C2 114.9(5)
F1 C1 C2 111.2(5)
F1' C1 C2 115.2(6)
F3' C1 C2 116.4(5)
F2' C1 C2 113.8(4)
F3 C1 C2 111.2(6)
C3 C2 C7 121.4(3)
C3 C2 C1 118.8(3)
C7 C2 C1 119.8(3)
C2 C3 C4 120.5(3)
C3 C4 C5 119.1(3)
C4 C5 C6 119.6(3)
C4 C5 S1 127.8(2)
C6 C5 S1 112.6(2)
C7 C6 C5 120.5(3)
C7 C6 N1 125.0(2)
C5 C6 N1 114.4(2)
C6 C7 C2 118.9(3)
N1 C8 C9 111.5(2)
N1 C8 S1 107.09(18)
C9 C8 S1 106.82(17)
C10 C9 C11 119.6(2)
C10 C9 C8 123.9(2)
C11 C9 C8 116.4(2)
C9 C10 C12 121.5(2)
O2 C11 O1 116.0(2)
O2 C11 C9 125.7(2)
O1 C11 C9 118.3(2)
C17 C12 C13 115.9(2)
C17 C12 C10 118.5(2)
C13 C12 C10 125.6(2)
C14 C13 C12 122.1(2)
C13 C14 C15 121.4(2)
N2 C15 C16 121.8(3)
N2 C15 C14 121.2(2)
C16 C15 C14 117.0(2)
C17 C16 C15 120.0(2)
C16 C17 O1 116.5(2)
C16 C17 C12 123.6(2)
O1 C17 C12 119.9(2)
N2 C18 C19 109.4(16)
N2 C20 C21 107.6(7)
N2 C18' C19' 126(4)
N2 C20' C21' 105.4(16)

loop_
_geom_bond_atom_site_label_1
_geom_bond_atom_site_label_2
_geom_bond_distance
S1 C5 1.745(3)
S1 C8 1.869(3)
O1 C11 1.366(3)
O1 C17 1.383(3)
O2 C11 1.221(3)
N1 H1A 0.859(18)
N1 C6 1.415(3)
N1 C8 1.439(3)
N2 C15 1.361(3)
N2 C18' 1.475(17)
N2 C18 1.467(10)
N2 C20 1.496(7)
N2 C20' 1.500(14)
C1 F2 1.280(8)
C1 F1 1.307(8)
C1 F1' 1.312(8)
C1 F3' 1.303(8)
C1 F2' 1.356(8)
C1 F3 1.358(9)
C1 C2 1.477(5)
C2 C3 1.368(4)
C2 C7 1.377(4)
C3 C4 1.379(4)
C4 C5 1.396(4)
C5 C6 1.395(4)
C6 C7 1.379(4)
C8 C9 1.510(4)
C9 C10 1.345(4)
C9 C11 1.444(3)
C10 C12 1.418(3)
C12 C17 1.392(3)
C12 C13 1.404(4)
C13 C14 1.356(4)
C14 C15 1.416(4)
C15 C16 1.408(4)
C16 C17 1.365(3)
C18 C19 1.491(9)
C20 C21 1.499(8)
C18' C19' 1.503(13)
C20' C21' 1.521(13)

loop_
_geom_hbond_atom_site_label_D
_geom_hbond_atom_site_label_H
_geom_hbond_atom_site_label_A
_geom_hbond_distance_DH
_geom_hbond_distance_HA
_geom_hbond_distance_DA
_geom_hbond_angle_DHA
_geom_hbond_site_symmetry_A
N1 H1A O2 0.859(18) 2.171(19) 3.016(3) 168(3) 4_666
